data_7023618
loop_
_publ_author_name
'Wang, Hailong'
'Liu, Chenxi'
'Liu, Tao'
'Zeng, Suyuan'
'Cao, Wei'
'Ma, Qi'
'Duan, Chunying'
'Dou, Jianmin'
'Jiang, Jianzhuang'

_publ_section_title
;
 Mixed (phthalocyaninato)(Schiff-base) di-dysprosium sandwich complexes.
 Effect of magnetic coupling on the SMM behavior.
;
_journal_issue 43
_journal_name_full 'Dalton transactions (Cambridge, England : 2003)'
_journal_page_first 15355
_journal_page_last 15360
_journal_paper_doi 10.1039/c3dt51590g
_journal_volume 42
_journal_year 2013
_chemical_formula_moiety 'C86 H52 Dy2 N18 O5, C2 H2 Cl6, C H Cl3'
_chemical_formula_sum 'C89 H55 Cl9 Dy2 N18 O5'
_chemical_formula_weight 2100.56
_chemical_name_systematic
;
?
;
_space_group_IT_number 2
_symmetry_cell_setting triclinic
_symmetry_space_group_name_Hall '-P 1'
_symmetry_space_group_name_H-M 'P -1'
_atom_sites_solution_hydrogens geom
_atom_sites_solution_primary direct
_atom_sites_solution_secondary difmap
_audit_creation_method SHELXL-97
_cell_angle_alpha 115.290(3)
_cell_angle_beta 107.331(4)
_cell_angle_gamma 91.929(3)
_cell_formula_units_Z 1
_cell_length_a 12.2819(5)
_cell_length_b 12.6956(3)
_cell_length_c 14.8559(6)
_cell_measurement_reflns_used 17200
_cell_measurement_temperature 120.00(10)
_cell_measurement_theta_max 28.12
_cell_measurement_theta_min 2.89
_cell_volume 1964.27(15)
_computing_cell_refinement
;CrysAlisPro, Oxford Diffraction Ltd.,
Version 1.171.34.40 (release 27-08-2010 CrysAlis171 .NET)
(compiled Aug 27 2010,11:50:40)
;
_computing_data_collection
;
CrysAlisPro, Oxford Diffraction Ltd.,
Version 1.171.34.40 (release 27-08-2010 CrysAlis171 .NET)
(compiled Aug 27 2010,11:50:40)
;
_computing_data_reduction
;
CrysAlisPro, Oxford Diffraction Ltd.,
Version 1.171.34.40 (release 27-08-2010 CrysAlis171 .NET)
(compiled Aug 27 2010,11:50:40)
;
_computing_structure_refinement 'SHELXL-97 (Sheldrick, 1997)'
_computing_structure_solution 'SHELXS-97 (Sheldrick, 2008)'
_diffrn_ambient_temperature 120.00(10)
_diffrn_detector_area_resol_mean 16.2141
_diffrn_measured_fraction_theta_full 0.996
_diffrn_measured_fraction_theta_max 0.996
_diffrn_measurement_device_type 'Xcalibur, Eos, Gemini'
_diffrn_measurement_method '\w scans'
_diffrn_radiation_monochromator graphite
_diffrn_radiation_source 'fine-focus sealed tube'
_diffrn_radiation_type MoK\a
_diffrn_radiation_wavelength 0.71073
_diffrn_reflns_av_R_equivalents 0.0398
_diffrn_reflns_av_sigmaI/netI 0.0356
_diffrn_reflns_limit_h_max 14
_diffrn_reflns_limit_h_min -14
_diffrn_reflns_limit_k_max 15
_diffrn_reflns_limit_k_min -15
_diffrn_reflns_limit_l_max 17
_diffrn_reflns_limit_l_min -17
_diffrn_reflns_number 28317
_diffrn_reflns_theta_full 25.50
_diffrn_reflns_theta_max 25.50
_diffrn_reflns_theta_min 2.89
_diffrn_standards_interval_count 0
_diffrn_standards_interval_time 0
_diffrn_standards_number 0
_exptl_absorpt_coefficient_mu 2.264
_exptl_absorpt_correction_T_max 0.834
_exptl_absorpt_correction_T_min 0.729
_exptl_absorpt_correction_type multi-scan
_exptl_absorpt_process_details
;
CrysAlisPro, Oxford Diffraction Ltd.,
Version 1.171.34.40 (release 27-08-2010 CrysAlis171 .NET)
(compiled Aug 27 2010,11:50:40)
Empirical absorption correction using spherical harmonics,
implemented in SCALE3 ABSPACK scaling algorithm.
;
_exptl_crystal_colour violet
_exptl_crystal_density_diffrn 1.776
_exptl_crystal_density_method 'not measured'
_exptl_crystal_description block
_exptl_crystal_F_000 1040
_exptl_crystal_size_max 0.15
_exptl_crystal_size_mid 0.12
_exptl_crystal_size_min 0.08
_refine_diff_density_max 2.927
_refine_diff_density_min -2.719
_refine_diff_density_rms 0.198
_refine_ls_extinction_method none
_refine_ls_goodness_of_fit_ref 1.082
_refine_ls_hydrogen_treatment constr
_refine_ls_matrix_type full
_refine_ls_number_parameters 648
_refine_ls_number_reflns 7274
_refine_ls_number_restraints 2619
_refine_ls_restrained_S_all 1.020
_refine_ls_R_factor_all 0.0643
_refine_ls_R_factor_gt 0.0579
_refine_ls_shift/su_max 0.001
_refine_ls_shift/su_mean 0.000
_refine_ls_structure_factor_coef Fsqd
_refine_ls_weighting_details 'calc w=1/[\s^2^(Fo^2^)+(0.1012P)^2^+13.4257P] where P=(Fo^2^+2Fc^2^)/3'
_refine_ls_weighting_scheme calc
_refine_ls_wR_factor_gt 0.1602
_refine_ls_wR_factor_ref 0.1652
_reflns_number_gt 6585
_reflns_number_total 7274
_reflns_threshold_expression >2sigma(I)
_cod_data_source_file c3dt51590g.txt
_cod_data_source_block 1
_cod_original_sg_symbol_H-M P-1
_cod_database_code 7023618

loop_
_symmetry_equiv_pos_as_xyz
'x, y, z'
'-x, -y, -z'

loop_
_atom_site_label
_atom_site_type_symbol
_atom_site_fract_x
_atom_site_fract_y
_atom_site_fract_z
_atom_site_U_iso_or_equiv
_atom_site_adp_type
_atom_site_occupancy
_atom_site_symmetry_multiplicity
_atom_site_calc_flag
_atom_site_refinement_flags
_atom_site_disorder_assembly
_atom_site_disorder_group
Dy1 Dy 0.15228(2) -0.02075(2) 0.49012(2) 0.02198(13) Uani 1 1 d U . .
Cl1 Cl 0.7226(8) 0.4136(10) 0.8982(7) 0.247(4) Uani 1 1 d DU . .
Cl2 Cl 0.6554(10) 0.2981(6) 1.0031(6) 0.262(5) Uani 1 1 d DU . .
Cl3 Cl 0.5123(8) 0.4410(9) 0.9354(8) 0.255(5) Uani 1 1 d DU . .
Cl4 Cl -0.3607(10) 0.2347(11) 0.1774(9) 0.170(5) Uani 0.50 1 d PDU A 2
Cl5 Cl -0.5834(12) 0.2567(13) 0.0717(12) 0.205(6) Uani 0.50 1 d PDU A 2
Cl6 Cl -0.5230(12) 0.0354(10) 0.0757(11) 0.182(4) Uani 0.50 1 d PDU . 2
N1 N 0.2619(5) 0.1465(5) 0.5032(4) 0.0265(11) Uani 1 1 d U B .
N2 N 0.4495(5) 0.1653(5) 0.6313(5) 0.0302(12) Uani 1 1 d U B .
N3 N 0.3523(5) -0.0406(5) 0.5318(4) 0.0258(11) Uani 1 1 d U B .
N4 N 0.3289(5) -0.2558(5) 0.4585(4) 0.0265(11) Uani 1 1 d U B .
N5 N 0.1675(5) -0.2034(5) 0.3545(4) 0.0243(10) Uani 1 1 d U B .
N6 N 0.0069(5) -0.2253(5) 0.2005(4) 0.0275(11) Uani 1 1 d U B .
N7 N 0.0764(5) -0.0164(5) 0.3237(4) 0.0232(10) Uani 1 1 d U B .
N8 N 0.1193(5) 0.1948(5) 0.3804(4) 0.0254(11) Uani 1 1 d U B .
N9 N -0.2430(10) -0.0941(9) 0.3091(8) 0.028(2) Uiso 0.50 1 d PDU . 1
N10 N -0.1765(8) 0.1329(9) 0.4033(7) 0.0267(19) Uiso 0.50 1 d PDU . 1
O1 O 0.0350(4) 0.1191(4) 0.5525(3) 0.0262(9) Uani 1 1 d DU . .
O2 O 0.2071(9) 0.2564(9) 0.7347(8) 0.034(2) Uani 0.50 1 d PDU . 1
O3 O 0.0799(10) -0.2404(9) 0.5184(9) 0.032(2) Uani 0.50 1 d PDU . 1
O5 O 0.1937(10) 0.0286(10) 0.6692(8) 0.038(2) Uani 0.50 1 d PDU B 2
H5A H 0.2531 0.0174 0.7119 0.056 Uiso 0.50 1 d PRD B 2
H5B H 0.1526 -0.0429 0.6246 0.056 Uiso 0.50 1 d PRD B 2
C1 C 0.2137(6) 0.2206(6) 0.4637(5) 0.0250(12) Uani 1 1 d U . .
C2 C 0.2878(6) 0.3367(6) 0.5220(6) 0.0275(13) Uani 1 1 d U B .
C3 C 0.2797(6) 0.4398(6) 0.5100(6) 0.0299(13) Uani 1 1 d U . .
H3 H 0.2146 0.4444 0.4610 0.036 Uiso 1 1 calc R B .
C4 C 0.3711(7) 0.5348(6) 0.5728(6) 0.0358(15) Uani 1 1 d U B .
H4 H 0.3672 0.6045 0.5664 0.043 Uiso 1 1 calc R . .
C5 C 0.4700(7) 0.5277(7) 0.6464(7) 0.0393(17) Uani 1 1 d U . .
H5 H 0.5301 0.5932 0.6884 0.047 Uiso 1 1 calc R B .
C6 C 0.4797(7) 0.4249(6) 0.6575(6) 0.0370(16) Uani 1 1 d U B .
H6 H 0.5459 0.4198 0.7051 0.044 Uiso 1 1 calc R . .
C7 C 0.3870(6) 0.3296(6) 0.5951(6) 0.0291(13) Uani 1 1 d U . .
C8 C 0.3689(6) 0.2079(6) 0.5797(5) 0.0273(13) Uani 1 1 d U B .
C9 C 0.4424(6) 0.0507(6) 0.6056(5) 0.0269(13) Uani 1 1 d U . .
C10 C 0.5373(6) 0.0041(6) 0.6548(5) 0.0284(13) Uani 1 1 d U B .
C11 C 0.6463(6) 0.0583(7) 0.7332(6) 0.0315(14) Uani 1 1 d U . .
H11 H 0.6728 0.1395 0.7633 0.038 Uiso 1 1 calc R B .
C12 C 0.7137(6) -0.0146(7) 0.7643(6) 0.0330(15) Uani 1 1 d U B .
H12 H 0.7857 0.0193 0.8181 0.040 Uiso 1 1 calc R . .
C13 C 0.6769(6) -0.1349(6) 0.7177(6) 0.0305(14) Uani 1 1 d U . .
H13 H 0.7243 -0.1803 0.7410 0.037 Uiso 1 1 calc R B .
C14 C 0.5704(6) -0.1908(6) 0.6365(5) 0.0273(13) Uani 1 1 d U B .
H14 H 0.5467 -0.2727 0.6037 0.033 Uiso 1 1 calc R . .
C15 C 0.5004(6) -0.1183(6) 0.6065(5) 0.0260(13) Uani 1 1 d U . .
C16 C 0.3855(6) -0.1449(6) 0.5266(5) 0.0244(12) Uani 1 1 d U B .
C17 C 0.2319(6) -0.2815(6) 0.3770(5) 0.0246(12) Uani 1 1 d U . .
C18 C 0.1818(6) -0.4021(6) 0.2935(5) 0.0268(13) Uani 1 1 d U B .
C19 C 0.2106(6) -0.5117(6) 0.2787(6) 0.0301(14) Uani 1 1 d U . .
H19 H 0.2740 -0.5178 0.3282 0.036 Uiso 1 1 calc R B .
C20 C 0.1422(7) -0.6119(6) 0.1881(6) 0.0367(16) Uani 1 1 d U B .
H20 H 0.1595 -0.6861 0.1776 0.044 Uiso 1 1 calc R . .
C21 C 0.0476(7) -0.6034(7) 0.1120(6) 0.0376(16) Uani 1 1 d U . .
H21 H 0.0031 -0.6716 0.0517 0.045 Uiso 1 1 calc R B .
C22 C 0.0201(6) -0.4920(6) 0.1268(5) 0.0319(14) Uani 1 1 d U B .
H22 H -0.0419 -0.4850 0.0766 0.038 Uiso 1 1 calc R . .
C23 C 0.0874(6) -0.3933(6) 0.2176(5) 0.0276(13) Uani 1 1 d U . .
C24 C 0.0826(6) -0.2665(6) 0.2573(5) 0.0244(12) Uani 1 1 d U B .
C25 C 0.0094(6) -0.1112(6) 0.2307(5) 0.0262(12) Uani 1 1 d U . .
C26 C -0.0609(6) -0.0672(6) 0.1584(5) 0.0296(13) Uani 1 1 d U B .
C27 C -0.1420(7) -0.1242(7) 0.0572(6) 0.0406(17) Uani 1 1 d U . .
H27 H -0.1624 -0.2065 0.0206 0.049 Uiso 1 1 calc R B .
C28 C -0.1923(9) -0.0530(8) 0.0120(7) 0.052(2) Uani 1 1 d U B .
H28 H -0.2506 -0.0887 -0.0542 0.063 Uiso 1 1 calc R . .
C29 C -0.1592(9) 0.0641(8) 0.0608(6) 0.051(2) Uani 1 1 d U . .
H29 H -0.1945 0.1069 0.0266 0.061 Uiso 1 1 calc R B .
C30 C -0.0715(7) 0.1277(7) 0.1639(6) 0.0365(15) Uani 1 1 d U B .
H30 H -0.0464 0.2093 0.1966 0.044 Uiso 1 1 calc R . .
C31 C -0.0271(6) 0.0562(6) 0.2110(5) 0.0296(13) Uani 1 1 d U . .
C32 C 0.0616(6) 0.0855(6) 0.3149(5) 0.0251(12) Uani 1 1 d U B .
C33 C -0.3011(8) -0.0304(7) 0.2541(7) 0.025(2) Uani 0.50 1 d PGDU C 1
C34 C -0.2681(7) 0.0923(7) 0.3033(6) 0.035(2) Uani 0.50 1 d PGDU C 1
C35 C -0.3314(9) 0.1585(6) 0.2600(7) 0.045(3) Uani 0.50 1 d PGU C 1
H35 H -0.3093 0.2406 0.2929 0.054 Uiso 0.50 1 calc PR C 1
C36 C -0.4277(9) 0.1021(9) 0.1676(8) 0.058(3) Uani 0.50 1 d PGU C 1
H36 H -0.4701 0.1464 0.1387 0.069 Uiso 0.50 1 calc PR C 1
C37 C -0.4607(8) -0.0206(9) 0.1184(7) 0.052(3) Uani 0.50 1 d PGU C 1
H37 H -0.5251 -0.0583 0.0566 0.062 Uiso 0.50 1 calc PR C 1
C38 C -0.3974(8) -0.0868(7) 0.1617(7) 0.046(3) Uani 0.50 1 d PGU C 1
H38 H -0.4195 -0.1689 0.1287 0.055 Uiso 0.50 1 calc PR C 1
C39 C -0.1115(13) 0.2453(11) 0.4381(11) 0.032(3) Uani 0.50 1 d PDU D 1
H39 H -0.1297 0.2831 0.3955 0.038 Uiso 0.50 1 calc PR D 1
C40 C -0.0187(8) 0.3020(7) 0.5371(7) 0.025(2) Uani 0.50 1 d PGDU . 1
C41 C 0.0490(9) 0.2476(5) 0.5914(8) 0.025(3) Uani 0.50 1 d PGDU . 1
C42 C 0.1402(9) 0.3158(8) 0.6858(7) 0.031(3) Uani 0.50 1 d PGDU . 1
C43 C 0.1637(9) 0.4382(7) 0.7259(7) 0.036(3) Uani 0.50 1 d PGU . 1
H43 H 0.2247 0.4838 0.7891 0.043 Uiso 0.50 1 calc PR . 1
C44 C 0.0960(10) 0.4926(5) 0.6717(9) 0.038(3) Uani 0.50 1 d PGU . 1
H44 H 0.1117 0.5746 0.6986 0.046 Uiso 0.50 1 calc PR . 1
C45 C 0.0048(9) 0.4245(8) 0.5773(8) 0.034(3) Uani 0.50 1 d PGU . 1
H45 H -0.0406 0.4608 0.5410 0.041 Uiso 0.50 1 calc PR . 1
C46 C 0.288(2) 0.3273(19) 0.8386(13) 0.079(6) Uani 0.50 1 d PDU E 1
H46A H 0.3179 0.2773 0.8699 0.118 Uiso 0.50 1 calc PR E 1
H46B H 0.2496 0.3817 0.8812 0.118 Uiso 0.50 1 calc PR E 1
H46C H 0.3504 0.3709 0.8351 0.118 Uiso 0.50 1 calc PR E 1
C47 C -0.2440(13) -0.2154(10) 0.2497(10) 0.029(2) Uani 0.50 1 d PDU F 1
H47 H -0.2882 -0.2545 0.1779 0.034 Uiso 0.50 1 calc PR F 1
C48 C -0.1757(8) -0.2808(7) 0.3001(7) 0.025(3) Uani 0.50 1 d PGDU . 1
C49 C -0.0786(8) -0.2294(6) 0.3922(7) 0.022(2) Uani 0.50 1 d PGU . 1
C50 C -0.0172(8) -0.3004(8) 0.4303(7) 0.025(3) Uani 0.50 1 d PGU . 1
C51 C -0.0529(9) -0.4229(8) 0.3764(8) 0.030(3) Uani 0.50 1 d PGU . 1
H51 H -0.0118 -0.4704 0.4019 0.036 Uiso 0.50 1 calc PR . 1
C52 C -0.1500(9) -0.4743(6) 0.2843(8) 0.034(3) Uani 0.50 1 d PGU . 1
H52 H -0.1739 -0.5562 0.2483 0.041 Uiso 0.50 1 calc PR . 1
C53 C -0.2114(7) -0.4032(8) 0.2462(7) 0.034(3) Uani 0.50 1 d PGU . 1
H53 H -0.2764 -0.4376 0.1846 0.040 Uiso 0.50 1 calc PR . 1
C54 C 0.1257(15) -0.3041(15) 0.5754(13) 0.046(4) Uani 0.50 1 d PDU G 1
H54A H 0.1910 -0.2538 0.6374 0.070 Uiso 0.50 1 calc PR G 1
H54B H 0.1500 -0.3723 0.5310 0.070 Uiso 0.50 1 calc PR G 1
H54C H 0.0670 -0.3292 0.5964 0.070 Uiso 0.50 1 calc PR G 1
C55 C 0.6049(11) 0.3422(12) 0.9031(11) 0.133(5) Uani 1 1 d DU . .
H55 H 0.5650 0.2729 0.8345 0.200 Uiso 1 1 d R . .
C56 C -0.5059(12) 0.1873(13) 0.1420(15) 0.122(6) Uani 0.50 1 d PDU A 2
H56 H -0.5243 0.2123 0.2071 0.182 Uiso 0.50 1 d PR A 2

loop_
_atom_site_aniso_label
_atom_site_aniso_U_11
_atom_site_aniso_U_22
_atom_site_aniso_U_33
_atom_site_aniso_U_23
_atom_site_aniso_U_13
_atom_site_aniso_U_12
Dy1 0.02657(19) 0.02176(19) 0.01868(18) 0.00994(13) 0.00821(13) 0.00468(12)
Cl1 0.255(10) 0.295(10) 0.141(6) 0.090(7) 0.021(6) -0.014(8)
Cl2 0.385(13) 0.136(5) 0.132(5) 0.025(4) -0.032(7) 0.035(7)
Cl3 0.227(8) 0.220(8) 0.215(8) 0.031(6) 0.042(7) 0.039(7)
Cl4 0.157(8) 0.163(8) 0.113(7) 0.030(6) -0.007(6) 0.048(7)
Cl5 0.166(10) 0.234(12) 0.145(9) 0.072(9) -0.014(8) 0.030(10)
Cl6 0.147(6) 0.175(6) 0.139(6) 0.020(6) 0.015(5) 0.014(6)
N1 0.029(2) 0.025(2) 0.026(2) 0.0127(19) 0.009(2) 0.008(2)
N2 0.037(3) 0.026(2) 0.026(2) 0.014(2) 0.006(2) 0.004(2)
N3 0.030(3) 0.026(2) 0.022(2) 0.014(2) 0.005(2) 0.005(2)
N4 0.032(3) 0.027(2) 0.025(2) 0.016(2) 0.009(2) 0.007(2)
N5 0.029(2) 0.024(2) 0.022(2) 0.0112(19) 0.0098(19) 0.007(2)
N6 0.032(3) 0.030(2) 0.020(2) 0.011(2) 0.009(2) 0.009(2)
N7 0.028(2) 0.028(2) 0.018(2) 0.0140(19) 0.0080(19) 0.009(2)
N8 0.030(2) 0.028(2) 0.027(2) 0.018(2) 0.013(2) 0.010(2)
O1 0.026(2) 0.027(2) 0.023(2) 0.0118(17) 0.0058(17) -0.0002(17)
O2 0.030(4) 0.031(4) 0.032(4) 0.016(3) -0.001(3) 0.002(4)
O3 0.035(4) 0.031(4) 0.030(4) 0.014(3) 0.010(3) 0.016(3)
O5 0.039(5) 0.046(6) 0.025(5) 0.018(4) 0.006(4) 0.009(5)
C1 0.029(3) 0.026(3) 0.028(3) 0.015(2) 0.015(2) 0.007(2)
C2 0.029(3) 0.028(3) 0.031(3) 0.015(2) 0.015(2) 0.010(2)
C3 0.034(3) 0.027(3) 0.036(3) 0.018(3) 0.016(3) 0.011(2)
C4 0.037(3) 0.026(3) 0.049(4) 0.021(3) 0.014(3) 0.009(3)
C5 0.036(4) 0.030(3) 0.047(4) 0.018(3) 0.009(3) 0.001(3)
C6 0.034(3) 0.029(3) 0.042(3) 0.018(3) 0.005(3) 0.004(3)
C7 0.035(3) 0.027(3) 0.029(3) 0.016(2) 0.012(2) 0.009(2)
C8 0.032(3) 0.026(3) 0.024(3) 0.013(2) 0.008(2) 0.005(2)
C9 0.033(3) 0.029(3) 0.023(3) 0.016(2) 0.008(2) 0.005(2)
C10 0.034(3) 0.029(3) 0.022(3) 0.015(2) 0.005(2) 0.002(2)
C11 0.038(3) 0.033(3) 0.027(3) 0.018(3) 0.010(3) 0.003(3)
C12 0.030(3) 0.045(4) 0.024(3) 0.019(3) 0.005(3) 0.004(3)
C13 0.032(3) 0.040(3) 0.029(3) 0.024(3) 0.011(3) 0.013(3)
C14 0.031(3) 0.030(3) 0.024(3) 0.016(2) 0.010(2) 0.006(2)
C15 0.031(3) 0.030(3) 0.023(3) 0.017(2) 0.009(2) 0.006(2)
C16 0.029(3) 0.027(3) 0.020(3) 0.015(2) 0.007(2) 0.006(2)
C17 0.029(3) 0.026(3) 0.022(3) 0.014(2) 0.009(2) 0.007(2)
C18 0.033(3) 0.027(3) 0.023(3) 0.013(2) 0.010(2) 0.008(2)
C19 0.036(3) 0.028(3) 0.026(3) 0.013(2) 0.010(3) 0.009(3)
C20 0.047(4) 0.026(3) 0.033(3) 0.011(3) 0.011(3) 0.007(3)
C21 0.042(4) 0.030(3) 0.031(3) 0.008(3) 0.009(3) 0.007(3)
C22 0.037(3) 0.030(3) 0.022(3) 0.008(2) 0.008(2) 0.009(3)
C23 0.033(3) 0.025(3) 0.024(3) 0.010(2) 0.011(2) 0.006(2)
C24 0.029(3) 0.026(3) 0.020(2) 0.011(2) 0.010(2) 0.007(2)
C25 0.032(3) 0.031(3) 0.022(3) 0.016(2) 0.010(2) 0.011(2)
C26 0.038(3) 0.037(3) 0.020(3) 0.016(2) 0.012(2) 0.014(3)
C27 0.051(4) 0.041(3) 0.023(3) 0.012(3) 0.005(3) 0.016(3)
C28 0.069(5) 0.053(4) 0.028(4) 0.021(3) 0.003(4) 0.015(4)
C29 0.072(5) 0.059(4) 0.025(3) 0.026(3) 0.010(3) 0.032(4)
C30 0.048(4) 0.041(3) 0.026(3) 0.020(3) 0.012(3) 0.018(3)
C31 0.039(3) 0.035(3) 0.023(3) 0.017(2) 0.015(2) 0.017(2)
C32 0.027(3) 0.029(3) 0.025(3) 0.015(2) 0.012(2) 0.011(2)
C33 0.025(2) 0.026(2) 0.024(2) 0.0117(12) 0.0082(11) 0.0067(10)
C34 0.039(4) 0.058(5) 0.030(4) 0.033(4) 0.021(4) 0.025(4)
C35 0.050(5) 0.064(5) 0.037(5) 0.033(4) 0.022(4) 0.026(5)
C36 0.059(6) 0.079(6) 0.043(5) 0.032(5) 0.023(5) 0.017(6)
C37 0.057(6) 0.074(6) 0.037(5) 0.036(5) 0.012(5) 0.033(5)
C38 0.050(5) 0.062(6) 0.036(5) 0.028(4) 0.016(5) 0.024(5)
C39 0.039(5) 0.037(5) 0.031(4) 0.023(4) 0.015(4) 0.013(4)
C40 0.028(4) 0.026(4) 0.031(4) 0.019(4) 0.014(4) 0.010(4)
C41 0.031(4) 0.025(4) 0.026(4) 0.015(4) 0.013(4) 0.006(4)
C42 0.035(5) 0.029(4) 0.030(4) 0.015(4) 0.009(4) 0.008(4)
C43 0.038(5) 0.031(5) 0.035(5) 0.012(5) 0.012(5) 0.003(5)
C44 0.039(5) 0.033(5) 0.040(5) 0.014(5) 0.016(5) 0.002(5)
C45 0.040(5) 0.031(5) 0.038(5) 0.018(4) 0.020(5) 0.012(5)
C46 0.064(10) 0.073(10) 0.062(10) 0.028(8) -0.022(9) 0.007(9)
C47 0.031(5) 0.032(4) 0.027(4) 0.015(4) 0.013(4) 0.018(4)
C48 0.025(5) 0.025(5) 0.025(5) 0.009(4) 0.013(4) 0.013(4)
C49 0.030(4) 0.019(4) 0.024(4) 0.011(3) 0.018(4) 0.007(4)
C50 0.030(5) 0.025(4) 0.025(4) 0.014(4) 0.011(4) 0.007(4)
C51 0.033(5) 0.025(5) 0.029(5) 0.007(4) 0.012(4) 0.005(4)
C52 0.036(5) 0.020(5) 0.036(5) 0.003(5) 0.015(5) 0.006(5)
C53 0.028(5) 0.027(5) 0.033(5) 0.002(4) 0.012(4) 0.005(4)
C54 0.047(4) 0.046(4) 0.046(4) 0.0215(19) 0.0155(15) 0.0093(12)
C55 0.132(9) 0.115(8) 0.117(8) 0.025(7) 0.038(8) 0.025(8)
C56 0.107(8) 0.122(8) 0.087(8) 0.017(8) 0.017(8) 0.008(8)

loop_
_atom_type_symbol
_atom_type_description
_atom_type_scat_dispersion_real
_atom_type_scat_dispersion_imag
_atom_type_scat_source
C C 0.0033 0.0016 'International Tables Vol C Tables 4.2.6.8 and 6.1.1.4'
H H 0.0000 0.0000 'International Tables Vol C Tables 4.2.6.8 and 6.1.1.4'
O O 0.0106 0.0060 'International Tables Vol C Tables 4.2.6.8 and 6.1.1.4'
Dy Dy -0.1892 4.4098 'International Tables Vol C Tables 4.2.6.8 and 6.1.1.4'
N N 0.0061 0.0033 'International Tables Vol C Tables 4.2.6.8 and 6.1.1.4'
Cl Cl 0.1484 0.1585 'International Tables Vol C Tables 4.2.6.8 and 6.1.1.4'

loop_
_geom_angle_atom_site_label_1
_geom_angle_atom_site_label_2
_geom_angle_atom_site_label_3
_geom_angle
_geom_angle_site_symmetry_1
_geom_angle_site_symmetry_3
O5 Dy1 O1 90.6(3) . 2_556
O5 Dy1 O1 73.5(3) . .
O1 Dy1 O1 69.83(17) 2_556 .
O5 Dy1 N1 101.4(3) . .
O1 Dy1 N1 145.17(17) 2_556 .
O1 Dy1 N1 82.31(17) . .
O5 Dy1 N7 160.6(3) . .
O1 Dy1 N7 85.59(17) 2_556 .
O1 Dy1 N7 87.41(17) . .
N1 Dy1 N7 72.30(19) . .
O5 Dy1 N5 126.7(3) . .
O1 Dy1 N5 84.68(17) 2_556 .
O1 Dy1 N5 148.43(17) . .
N1 Dy1 N5 112.21(19) . .
N7 Dy1 N5 71.89(18) . .
O5 Dy1 N3 82.1(3) . .
O1 Dy1 N3 142.96(17) 2_556 .
O1 Dy1 N3 139.80(17) . .
N1 Dy1 N3 71.63(18) . .
N7 Dy1 N3 111.96(18) . .
N5 Dy1 N3 71.45(19) . .
O5 Dy1 N10 44.2(4) . 2_556
O1 Dy1 N10 74.3(2) 2_556 2_556
O1 Dy1 N10 105.7(3) . 2_556
N1 Dy1 N10 135.3(2) . 2_556
N7 Dy1 N10 149.9(2) . 2_556
N5 Dy1 N10 84.0(3) . 2_556
N3 Dy1 N10 75.3(3) . 2_556
O5 Dy1 N9 20.4(3) . 2_556
O1 Dy1 N9 108.3(3) 2_556 2_556
O1 Dy1 N9 71.8(2) . 2_556
N1 Dy1 N9 81.0(3) . 2_556
N7 Dy1 N9 148.2(2) . 2_556
N5 Dy1 N9 136.2(2) . 2_556
N3 Dy1 N9 74.3(3) . 2_556
N10 Dy1 N9 61.4(3) 2_556 2_556
O5 Dy1 Dy1 80.3(3) . 2_556
O1 Dy1 Dy1 35.15(11) 2_556 2_556
O1 Dy1 Dy1 34.68(10) . 2_556
N1 Dy1 Dy1 114.55(13) . 2_556
N7 Dy1 Dy1 85.74(13) . 2_556
N5 Dy1 Dy1 117.80(13) . 2_556
N3 Dy1 Dy1 162.24(13) . 2_556
N10 Dy1 Dy1 90.1(2) 2_556 2_556
N9 Dy1 Dy1 89.9(3) 2_556 2_556
O5 Dy1 H5B 22.0 . .
O1 Dy1 H5B 73.6 2_556 .
O1 Dy1 H5B 81.1 . .
N1 Dy1 H5B 123.3 . .
N7 Dy1 H5B 158.7 . .
N5 Dy1 H5B 110.0 . .
N3 Dy1 H5B 88.1 . .
N10 Dy1 H5B 26.4 2_556 .
N9 Dy1 H5B 42.2 2_556 .
Dy1 Dy1 H5B 74.6 2_556 .
C55 Cl3 Cl3 138.3(10) . 2_667
C56 Cl6 Cl6 114.8(13) . 2_455
C1 N1 C8 107.5(5) . .
C1 N1 Dy1 123.7(4) . .
C8 N1 Dy1 125.0(4) . .
C9 N2 C8 123.2(6) . .
C9 N3 C16 108.0(5) . .
C9 N3 Dy1 123.8(4) . .
C16 N3 Dy1 121.5(4) . .
C17 N4 C16 123.1(6) . .
C24 N5 C17 107.9(5) . .
C24 N5 Dy1 123.9(4) . .
C17 N5 Dy1 122.6(4) . .
C25 N6 C24 122.6(6) . .
C32 N7 C25 109.0(5) . .
C32 N7 Dy1 123.5(4) . .
C25 N7 Dy1 124.5(4) . .
C32 N8 C1 123.0(6) . .
C47 N9 C33 118.7(10) . .
C47 N9 Dy1 124.3(7) . 2_556
C33 N9 Dy1 117.0(6) . 2_556
C39 N10 C34 113.0(9) . .
C34 N10 O3 139.2(9) . 2_556
C39 N10 Dy1 124.9(8) . 2_556
C34 N10 Dy1 121.9(6) . 2_556
O3 N10 Dy1 98.8(6) 2_556 2_556
C49 O1 Dy1 129.1(18) 2_556 2_556
C41 O1 Dy1 115.6(5) . 2_556
C49 O1 Dy1 120.5(18) 2_556 .
C41 O1 Dy1 133.0(5) . .
Dy1 O1 Dy1 110.17(17) 2_556 .
C48 O2 C47 157(2) 2_556 2_556
C47 O2 C42 168.2(17) 2_556 .
C48 O2 C46 123.6(16) 2_556 .
C47 O2 C46 73.0(15) 2_556 .
C42 O2 C46 116.6(12) . .
C47 O2 C53 143(2) 2_556 2_556
C40 O3 C54 97.3(12) 2_556 .
C50 O3 C54 115.6(11) . .
C40 O3 N10 171.3(13) 2_556 2_556
C50 O3 N10 153.6(10) . 2_556
C54 O3 N10 90.8(11) . 2_556
C54 O3 C41 142.1(12) . 2_556
N10 O3 C41 126.5(8) 2_556 2_556
H5A O5 H5B 104.7 . .
N8 C1 N1 128.3(6) . .
N8 C1 C2 121.7(6) . .
N1 C1 C2 109.8(6) . .
C3 C2 C7 120.7(6) . .
C3 C2 C1 131.8(7) . .
C7 C2 C1 107.2(6) . .
C4 C3 C2 118.2(7) . .
C4 C3 H3 120.9 . .
C2 C3 H3 120.9 . .
C3 C4 C5 120.9(6) . .
C3 C4 H4 119.5 . .
C5 C4 H4 119.5 . .
C6 C5 C4 121.2(7) . .
C6 C5 H5 119.4 . .
C4 C5 H5 119.4 . .
C5 C6 C7 117.9(7) . .
C5 C6 H6 121.1 . .
C7 C6 H6 121.1 . .
C6 C7 C2 121.0(6) . .
C6 C7 C8 133.4(7) . .
C2 C7 C8 105.4(6) . .
N2 C8 N1 127.2(6) . .
N2 C8 C7 122.7(6) . .
N1 C8 C7 110.0(6) . .
N2 C9 N3 127.9(6) . .
N2 C9 C10 122.4(6) . .
N3 C9 C10 109.7(6) . .
C15 C10 C11 121.1(6) . .
C15 C10 C9 106.2(6) . .
C11 C10 C9 132.7(7) . .
C10 C11 C12 117.1(7) . .
C10 C11 H11 121.5 . .
C12 C11 H11 121.5 . .
C13 C12 C11 121.8(7) . .
C13 C12 H12 119.1 . .
C11 C12 H12 119.1 . .
C12 C13 C14 121.7(6) . .
C12 C13 H13 119.1 . .
C14 C13 H13 119.1 . .
C13 C14 C15 117.0(6) . .
C13 C14 H14 121.5 . .
C15 C14 H14 121.5 . .
C10 C15 C14 121.2(6) . .
C10 C15 C16 106.7(6) . .
C14 C15 C16 132.1(6) . .
N4 C16 N3 128.1(6) . .
N4 C16 C15 122.6(6) . .
N3 C16 C15 109.3(6) . .
N4 C17 N5 127.5(6) . .
N4 C17 C18 122.5(6) . .
N5 C17 C18 109.9(5) . .
C19 C18 C23 120.6(6) . .
C19 C18 C17 133.1(6) . .
C23 C18 C17 106.2(6) . .
C18 C19 C20 118.2(7) . .
C18 C19 H19 120.9 . .
C20 C19 H19 120.9 . .
C19 C20 C21 121.3(7) . .
C19 C20 H20 119.3 . .
C21 C20 H20 119.3 . .
C20 C21 C22 120.1(7) . .
C20 C21 H21 120.0 . .
C22 C21 H21 120.0 . .
C23 C22 C21 118.2(7) . .
C23 C22 H22 120.9 . .
C21 C22 H22 120.9 . .
C22 C23 C18 121.6(6) . .
C22 C23 C24 132.1(6) . .
C18 C23 C24 106.3(6) . .
N6 C24 N5 128.2(6) . .
N6 C24 C23 122.2(6) . .
N5 C24 C23 109.5(6) . .
N6 C25 N7 129.2(6) . .
N6 C25 C26 121.7(6) . .
N7 C25 C26 109.0(6) . .
C27 C26 C31 121.0(7) . .
C27 C26 C25 132.6(7) . .
C31 C26 C25 106.3(6) . .
C26 C27 C28 117.1(8) . .
C26 C27 H27 121.4 . .
C28 C27 H27 121.4 . .
C29 C28 C27 122.0(8) . .
C29 C28 H28 119.0 . .
C27 C28 H28 119.0 . .
C28 C29 C30 123.2(7) . .
C28 C29 H29 118.4 . .
C30 C29 H29 118.4 . .
C31 C30 C29 114.2(7) . .
C31 C30 H30 122.9 . .
C29 C30 H30 122.9 . .
C26 C31 C30 122.2(7) . .
C26 C31 C32 106.2(6) . .
C30 C31 C32 131.5(7) . .
N8 C32 N7 129.0(6) . .
N8 C32 C31 121.5(6) . .
N7 C32 C31 109.4(6) . .
C34 C33 C38 120.0 . .
C34 C33 N9 118.1(7) . .
C38 C33 N9 121.4(7) . .
C35 C34 C33 120.0 . .
C35 C34 N10 128.8(7) . .
C33 C34 N10 110.7(7) . .
C36 C35 C34 120.0 . .
C36 C35 H35 120.0 . .
C34 C35 H35 120.0 . .
C35 C36 C37 120.0 . .
C35 C36 H36 120.0 . .
C37 C36 H36 120.0 . .
C38 C37 C36 120.0 . .
C38 C37 H37 120.0 . .
C36 C37 H37 120.0 . .
C37 C38 C33 120.0 . .
C37 C38 H38 120.0 . .
C33 C38 H38 120.0 . .
N10 C39 C40 121.3(12) . .
N10 C39 H39 119.3 . .
C40 C39 H39 119.3 . .
C41 C40 C45 120.0 . .
C41 C40 C39 127.0(8) . .
C45 C40 C39 112.9(8) . .
C41 C40 C54 154.5(8) . 2_556
C45 C40 C49 119.4(4) . 2_556
C39 C40 C49 127.4(9) . 2_556
C54 C40 C49 154.3(10) 2_556 2_556
C49 C41 C50 160(5) 2_556 2_556
C50 C41 C42 105.3(17) 2_556 .
C49 C41 C40 169(6) 2_556 .
C42 C41 C40 120.0 . .
C50 C41 O1 138.5(18) 2_556 .
C42 C41 O1 116.0(6) . .
C40 C41 O1 123.9(6) . .
C50 C41 C48 126.0(19) 2_556 2_556
C40 C41 C48 140.6(4) . 2_556
C49 C41 O3 152(2) 2_556 2_556
C42 C41 O3 148.9(5) . 2_556
O1 C41 O3 95.0(5) . 2_556
C48 C41 O3 169.9(6) 2_556 2_556
O2 C42 C41 117.5(7) . .
O2 C42 C43 122.5(7) . .
C41 C42 C43 120.0 . .
O2 C42 C50 145.8(8) . 2_556
O2 C42 C52 133.2(15) . 2_556
C41 C42 C52 109.2(14) . 2_556
C44 C43 C42 120.0 . .
C44 C43 H43 120.0 . .
C42 C43 H43 120.0 . .
C45 C44 C43 120.0 . .
C45 C44 H44 120.0 . .
C43 C44 H44 120.0 . .
C44 C45 C40 120.0 . .
C44 C45 H45 120.0 . .
C40 C45 H45 120.0 . .
O2 C46 H46A 109.5 . .
O2 C46 H46B 109.5 . .
H46A C46 H46B 109.5 . .
O2 C46 H46C 109.5 . .
H46A C46 H46C 109.5 . .
H46B C46 H46C 109.5 . .
N9 C47 C48 120.6(10) . .
N9 C47 H47 119.7 . .
C48 C47 H47 119.7 . .
C42 C48 O2 156(5) 2_556 2_556
O2 C48 C49 130.7(12) 2_556 .
O2 C48 C53 107.7(12) 2_556 .
C49 C48 C53 120.0 . .
C42 C48 C47 168(5) 2_556 .
C49 C48 C47 124.8(8) . .
C53 C48 C47 115.1(8) . .
O2 C48 C41 141.7(15) 2_556 2_556
C53 C48 C41 107.7(4) . 2_556
C47 C48 C41 136.9(9) . 2_556
O2 C48 C43 131.4(18) 2_556 2_556
C47 C48 C43 139.9(14) . 2_556
C42 C48 C46 125(3) 2_556 2_556
C49 C48 C46 164.5(10) . 2_556
C41 C48 C46 165(2) 2_556 2_556
C43 C48 C46 93.8(15) 2_556 2_556
C41 C49 C42 101.2(16) 2_556 2_556
C41 C49 O1 102(2) 2_556 2_556
C42 C49 O1 155(2) 2_556 2_556
C42 C49 C50 90.9(17) 2_556 .
O1 C49 C50 113.6(7) 2_556 .
C41 C49 C48 131(2) 2_556 .
O1 C49 C48 126.4(7) 2_556 .
C50 C49 C48 120.0 . .
C42 C49 C40 100.3(19) 2_556 2_556
O1 C49 C40 104.3(6) 2_556 2_556
C48 C49 C40 129.3(4) . 2_556
O3 C50 C51 125.2(7) . .
O3 C50 C49 114.7(7) . .
C51 C50 C49 120.0 . .
C49 C50 C45 149.6(18) . 2_556
O3 C50 C42 154.5(10) . 2_556
C45 C50 C42 109.4(15) 2_556 2_556
C51 C50 C39 113.8(7) . 2_556
C49 C50 C39 126.0(7) . 2_556
C42 C50 C39 166.5(8) 2_556 2_556
C50 C51 C52 120.0 . .
C50 C51 H51 120.0 . .
C52 C51 H51 120.0 . .
C53 C52 C51 120.0 . .
C53 C52 H52 120.0 . .
C51 C52 H52 120.0 . .
C52 C53 C48 120.0 . .
C52 C53 H53 120.0 . .
C48 C53 H53 120.0 . .
O3 C54 H54A 109.5 . .
O3 C54 H54B 109.5 . .
H54A C54 H54B 109.5 . .
O3 C54 H54C 109.5 . .
H54A C54 H54C 109.5 . .
H54B C54 H54C 109.5 . .
Cl1 C55 Cl3 108.6(8) . .
Cl1 C55 Cl2 108.0(8) . .
Cl3 C55 Cl2 109.3(8) . .
Cl1 C55 H55 110.1 . .
Cl3 C55 H55 110.5 . .
Cl2 C55 H55 110.3 . .
Cl4 C56 Cl6 103.6(9) . .
Cl4 C56 Cl5 109.2(9) . .
Cl6 C56 Cl5 117.1(11) . .
Cl4 C56 H56 107.9 . .
Cl6 C56 H56 111.0 . .
Cl5 C56 H56 107.7 . .

loop_
_geom_bond_atom_site_label_1
_geom_bond_atom_site_label_2
_geom_bond_distance
_geom_bond_site_symmetry_2
Dy1 O5 2.340(10) .
Dy1 O1 2.348(4) 2_556
Dy1 O1 2.376(5) .
Dy1 N1 2.379(6) .
Dy1 N7 2.394(5) .
Dy1 N5 2.394(5) .
Dy1 N3 2.398(6) .
Dy1 N10 2.509(10) 2_556
Dy1 N9 2.541(11) 2_556
Dy1 H5B 2.1323 .
Cl1 C55 1.718(9) .
Cl2 C55 1.757(9) .
Cl3 C55 1.734(9) .
Cl3 Cl3 1.985(19) 2_667
Cl4 C56 1.708(10) .
Cl5 C56 1.739(9) .
Cl6 C56 1.721(9) .
Cl6 Cl6 2.29(3) 2_455
N1 C1 1.372(8) .
N1 C8 1.383(9) .
N2 C9 1.331(9) .
N2 C8 1.340(9) .
N3 C9 1.369(9) .
N3 C16 1.377(8) .
N4 C17 1.329(9) .
N4 C16 1.337(9) .
N5 C24 1.369(8) .
N5 C17 1.379(8) .
N6 C25 1.317(9) .
N6 C24 1.339(9) .
N7 C32 1.368(8) .
N7 C25 1.368(9) .
N8 C32 1.321(9) .
N8 C1 1.325(9) .
N9 C47 1.408(9) .
N9 C33 1.445(8) .
N9 Dy1 2.541(10) 2_556
N10 C39 1.410(9) .
N10 C34 1.432(8) .
N10 O3 1.529(15) 2_556
N10 Dy1 2.509(10) 2_556
O1 C49 1.275(8) 2_556
O1 C41 1.464(6) .
O1 Dy1 2.348(4) 2_556
O2 C48 0.734(9) 2_556
O2 C47 0.765(12) 2_556
O2 C42 1.388(8) .
O2 C46 1.420(9) .
O2 C53 1.76(3) 2_556
O3 C40 0.947(13) 2_556
O3 C50 1.368(13) .
O3 C54 1.421(7) .
O3 N10 1.529(15) 2_556
O3 C41 1.87(4) 2_556
O5 H5A 0.8740 .
O5 H5B 0.8791 .
C1 C2 1.448(10) .
C2 C3 1.399(9) .
C2 C7 1.406(10) .
C3 C4 1.381(10) .
C3 H3 0.9300 .
C4 C5 1.407(11) .
C4 H4 0.9300 .
C5 C6 1.389(11) .
C5 H5 0.9300 .
C6 C7 1.392(10) .
C6 H6 0.9300 .
C7 C8 1.460(9) .
C9 C10 1.466(9) .
C10 C15 1.393(10) .
C10 C11 1.395(10) .
C11 C12 1.395(10) .
C11 H11 0.9300 .
C12 C13 1.371(11) .
C12 H12 0.9300 .
C13 C14 1.391(10) .
C13 H13 0.9300 .
C14 C15 1.401(9) .
C14 H14 0.9300 .
C15 C16 1.463(9) .
C17 C18 1.457(9) .
C18 C19 1.388(9) .
C18 C23 1.401(9) .
C19 C20 1.389(10) .
C19 H19 0.9300 .
C20 C21 1.404(11) .
C20 H20 0.9300 .
C21 C22 1.405(10) .
C21 H21 0.9300 .
C22 C23 1.376(10) .
C22 H22 0.9300 .
C23 C24 1.469(9) .
C25 C26 1.484(9) .
C26 C27 1.381(10) .
C26 C31 1.397(10) .
C27 C28 1.400(11) .
C27 H27 0.9300 .
C28 C29 1.328(13) .
C28 H28 0.9300 .
C29 C30 1.435(11) .
C29 H29 0.9300 .
C30 C31 1.399(10) .
C30 H30 0.9300 .
C31 C32 1.479(9) .
C33 C34 1.3900 .
C33 C38 1.3900 .
C34 C35 1.3900 .
C35 C36 1.3900 .
C35 H35 0.9300 .
C36 C37 1.3900 .
C36 H36 0.9300 .
C37 C38 1.3900 .
C37 H37 0.9300 .
C38 H38 0.9300 .
C39 C40 1.422(13) .
C39 H39 0.9300 .
C40 C41 1.3900 .
C40 C45 1.3900 .
C40 C54 1.804(15) 2_556
C40 C49 1.88(3) 2_556
C41 C49 0.50(3) 2_556
C41 C50 0.91(3) 2_556
C41 C42 1.3900 .
C41 C48 1.755(11) 2_556
C41 O3 1.871(14) 2_556
C42 C43 1.3900 .
C42 C50 1.85(4) 2_556
C42 C52 1.86(2) 2_556
C43 C44 1.3900 .
C43 H43 0.9300 .
C44 C45 1.3900 .
C44 H44 0.9300 .
C45 H45 0.9300 .
C46 H46A 0.9600 .
C46 H46B 0.9600 .
C46 H46C 0.9600 .
C47 C48 1.468(12) .
C47 H47 0.9300 .
C48 C42 0.69(4) 2_556
C48 O2 0.734(9) 2_556
C48 C49 1.3900 .
C48 C53 1.3900 .
C48 C41 1.75(4) 2_556
C48 C43 1.89(2) 2_556
C48 C46 1.925(15) 2_556
C49 C41 0.50(3) 2_556
C49 C42 1.21(2) 2_556
C49 O1 1.275(8) 2_556
C49 C50 1.3900 .
C49 C40 1.880(11) 2_556
C50 C51 1.3900 .
C50 C45 1.546(16) 2_556
C50 C42 1.85(4) 2_556
C50 C39 1.930(15) 2_556
C51 C52 1.3900 .
C51 H51 0.9300 .
C52 C53 1.3900 .
C52 H52 0.9300 .
C53 H53 0.9300 .
C54 H54A 0.9600 .
C54 H54B 0.9600 .
C54 H54C 0.9600 .
C55 H55 0.9800 .
C56 H56 0.9800 .
